data_8103792
loop_
_publ_author_name
'Bramnik, K.G.'
'Ehrenberg, H.'
'Theissmann, R.'
'Fuess, H.'
'Moran, E.'

_publ_section_title
;
 Preparation and crystal structure of a new high-pressure phase (V0.5
 Re0.5) O2 with rutile-type structure
;
_journal_name_full 'Zeitschrift fuer Kristallographie (149,1979-)'
_journal_page_first 455
_journal_page_last 457
_journal_volume 218
_journal_year 2003
_chemical_formula_sum 'O2 Re0.5 V0.5'
_chemical_name_systematic '(V0.5 Re0.5) O2'
_space_group_IT_number 136
_symmetry_space_group_name_Hall '-P 4n 2n'
_symmetry_space_group_name_H-M 'P 42/m n m'
_cell_angle_alpha 90
_cell_angle_beta 90
_cell_angle_gamma 90
_cell_formula_units_Z 2
_cell_length_a 4.6357
_cell_length_b 4.6357
_cell_length_c 2.8292
_cell_volume 60.799
_citation_journal_id_ASTM ZEKRDZ
_cod_data_source_file Bramnik_ZEKRDZ_2003_1137.cif
_cod_data_source_block O2Re0.5V0.5
_cod_original_cell_volume 60.79871
_cod_database_code 8103792

loop_
_symmetry_equiv_pos_as_xyz
x,y,z
-y+1/2,x+1/2,z+1/2
-x,-y,z
y+1/2,-x+1/2,z+1/2
x+1/2,-y+1/2,-z+1/2
y,x,-z
-x+1/2,y+1/2,-z+1/2
-y,-x,-z
-x,-y,-z
y-1/2,-x-1/2,-z-1/2
x,y,-z
-y-1/2,x-1/2,-z-1/2
-x-1/2,y-1/2,z-1/2
-y,-x,z
x-1/2,-y-1/2,z-1/2
y,x,z

loop_
_atom_site_label
_atom_site_type_symbol
_atom_site_fract_x
_atom_site_fract_y
_atom_site_fract_z
_atom_site_occupancy
_atom_site_U_iso_or_equiv
V1 V+4 0 0 0 0.5 0.0
O1 O-2 0.294 0.294 0 1 0.0
Re1 Re+4 0 0 0 0.5 0.0
